data_4518806
loop_
_publ_author_name
'Park, Chanwoo'
'Hwang, Jeong Min'
'Go, Yongmin'
'Choi, Heenang'
'Park, Bo Keun'
'Kim, Chang Gyoun'
'Ryu, Ji Yeon'
'Hong, Chang Seop'
'Chung, Taek-Mo'

_publ_section_title
;
 Synthesis and Crystal Structures of New Strontium Complexes with
 Aminoalkoxy and \b-Diketonato Ligands.
;
_journal_issue 24
_journal_name_full 'ACS omega'
_journal_page_first 15948
_journal_page_last 15956
_journal_paper_doi 10.1021/acsomega.1c01624
_journal_volume 6
_journal_year 2021
_chemical_formula_sum 'C42 H66 F18 N6 O9 Sr3'
_chemical_formula_weight 1403.87
_space_group_IT_number 2
_space_group_name_Hall '-P 1'
_space_group_name_H-M_alt 'P -1'
_symmetry_cell_setting triclinic
_symmetry_space_group_name_H-M 'P -1'
_atom_sites_solution_hydrogens geom
_atom_sites_solution_primary direct
_atom_sites_solution_secondary difmap
_audit_creation_method SHELXL-97
_cell_angle_alpha 93.087(16)
_cell_angle_beta 101.598(14)
_cell_angle_gamma 110.133(13)
_cell_formula_units_Z 2
_cell_length_a 12.058(3)
_cell_length_b 12.438(3)
_cell_length_c 21.422(6)
_cell_measurement_reflns_used 6059
_cell_measurement_temperature 100(1)
_cell_measurement_theta_max 25.08
_cell_measurement_theta_min 2.45
_cell_volume 2928.3(13)
_computing_cell_refinement 'Bruker SAINT'
_computing_data_collection 'Bruker APEX2'
_computing_data_reduction 'Bruker SAINT'
_computing_molecular_graphics 'Bruker SHELXTL'
_computing_publication_material 'Bruker SHELXTL'
_computing_structure_refinement 'SHELXL-97 (Sheldrick, 2008)'
_computing_structure_solution 'SHELXS-97 (Sheldrick, 2008)'
_diffrn_ambient_temperature 100(1)
_diffrn_measured_fraction_theta_full 0.992
_diffrn_measured_fraction_theta_max 0.992
_diffrn_measurement_device_type 'Bruker APEX-II CCD'
_diffrn_measurement_method '\f and \w scans'
_diffrn_radiation_monochromator graphite
_diffrn_radiation_source 'fine-focus sealed tube'
_diffrn_radiation_type MoK\a
_diffrn_radiation_wavelength 0.71073
_diffrn_reflns_av_R_equivalents 0.0000
_diffrn_reflns_av_sigmaI/netI 0.0948
_diffrn_reflns_limit_h_max 14
_diffrn_reflns_limit_h_min -14
_diffrn_reflns_limit_k_max 15
_diffrn_reflns_limit_k_min -15
_diffrn_reflns_limit_l_max 26
_diffrn_reflns_limit_l_min 0
_diffrn_reflns_number 11446
_diffrn_reflns_theta_full 26.02
_diffrn_reflns_theta_max 26.02
_diffrn_reflns_theta_min 1.76
_exptl_absorpt_coefficient_mu 2.832
_exptl_absorpt_correction_T_max 0.9455
_exptl_absorpt_correction_T_min 0.6013
_exptl_absorpt_correction_type multi-scan
_exptl_absorpt_process_details 'Bruker SADABS'
_exptl_crystal_colour silver
_exptl_crystal_density_diffrn 1.592
_exptl_crystal_density_meas ?
_exptl_crystal_density_method 'not measured'
_exptl_crystal_description block
_exptl_crystal_F_000 1416
_exptl_crystal_size_max 0.20
_exptl_crystal_size_mid 0.10
_exptl_crystal_size_min 0.02
_refine_diff_density_max 1.111
_refine_diff_density_min -1.101
_refine_diff_density_rms 0.125
_refine_ls_extinction_method none
_refine_ls_goodness_of_fit_ref 1.013
_refine_ls_hydrogen_treatment refxyz
_refine_ls_matrix_type full
_refine_ls_number_parameters 733
_refine_ls_number_reflns 11446
_refine_ls_number_restraints 12
_refine_ls_restrained_S_all 1.013
_refine_ls_R_factor_all 0.1047
_refine_ls_R_factor_gt 0.0628
_refine_ls_shift/su_max 0.000
_refine_ls_shift/su_mean 0.000
_refine_ls_structure_factor_coef Fsqd
_refine_ls_weighting_details 'calc w=1/[\s^2^(Fo^2^)+(0.0908P)^2^+0.0000P] where P=(Fo^2^+2Fc^2^)/3'
_refine_ls_weighting_scheme calc
_refine_ls_wR_factor_gt 0.1545
_refine_ls_wR_factor_ref 0.1750
_reflns_number_gt 7093
_reflns_number_total 11446
_reflns_threshold_expression >2sigma(I)
_cod_data_source_file ao1c01624_si_006.cif
_cod_data_source_block 20200203lt_0m
_cod_depositor_comments
;
The following automatic conversions were performed:

data item '_symmetry_cell_setting' value 'Triclinic' was changed to
'triclinic' in accordance with the
/home/data/users/saulius/crontab/automatic-downloads/rss-feeds/ACS/lib/dictionaries/cif_core.dic
dictionary named 'cif_core.dic' version 2.4.2 last updated on
2011-04-26.

data item '_exptl_crystal_density_meas' value 'none' was changed to
'?' -- the value is perceived as not measured.

Automatic conversion script
Id: cif_fix_values 7556 2019-12-06 15:28:31Z antanas 

 Adding full bibliography for 4518801--4518806.cif.
;
_cod_original_cell_volume 2928.4(12)
_cod_original_sg_symbol_H-M P-1
_cod_database_code 4518806

loop_
_symmetry_equiv_pos_as_xyz
'x, y, z'
'-x, -y, -z'

loop_
_atom_site_label
_atom_site_type_symbol
_atom_site_fract_x
_atom_site_fract_y
_atom_site_fract_z
_atom_site_U_iso_or_equiv
_atom_site_adp_type
_atom_site_occupancy
_atom_site_symmetry_multiplicity
_atom_site_calc_flag
_atom_site_refinement_flags
_atom_site_disorder_assembly
_atom_site_disorder_group
F10A F 1.0790(9) 1.1844(11) 0.4379(10) 0.135(9) Uani 0.681(16) 1 d PU A 1
F11A F 1.0857(9) 1.1083(11) 0.3490(5) 0.101(4) Uani 0.681(16) 1 d P A 1
F12A F 1.1184(14) 1.0287(14) 0.4317(6) 0.095(5) Uani 0.681(16) 1 d P A 1
F10B F 1.059(2) 1.184(2) 0.3911(16) 0.101(14) Uani 0.319(16) 1 d PU A 2
F11B F 1.108(2) 1.040(3) 0.397(2) 0.128(18) Uani 0.319(16) 1 d PU A 2
F12B F 1.0737(16) 1.113(2) 0.4781(8) 0.081(7) Uani 0.319(16) 1 d P A 2
Sr1 Sr 0.89276(5) 0.72560(4) 0.18556(3) 0.03012(16) Uani 1 1 d . . .
Sr2 Sr 0.68839(5) 0.73781(5) 0.30818(3) 0.03222(17) Uani 1 1 d . . .
Sr3 Sr 0.67185(5) 0.47286(4) 0.22911(3) 0.03039(16) Uani 1 1 d . . .
F1 F 0.8790(4) 1.1297(4) 0.1516(3) 0.0828(16) Uani 1 1 d . . .
F2 F 1.0263(6) 1.1737(4) 0.2327(3) 0.111(2) Uani 1 1 d . . .
F3 F 1.0579(5) 1.2167(4) 0.1419(3) 0.102(2) Uani 1 1 d U . .
F4 F 1.2450(5) 1.0028(4) 0.0491(3) 0.121(2) Uani 1 1 d . . .
F5 F 1.2426(6) 0.8438(6) 0.0740(3) 0.143(3) Uani 1 1 d U . .
F6 F 1.1141(6) 0.8562(8) 0.0017(3) 0.162(3) Uani 1 1 d U . .
F7 F 0.5318(6) 1.0288(5) 0.4051(3) 0.108(2) Uani 1 1 d . . .
F8 F 0.6192(6) 0.9971(5) 0.4920(3) 0.1030(19) Uani 1 1 d . . .
F9 F 0.6892(5) 1.1563(4) 0.4578(3) 0.121(2) Uani 1 1 d . . .
F13 F 1.0265(4) 0.5833(3) 0.1029(2) 0.0662(12) Uani 1 1 d . . .
F14 F 1.0623(3) 0.4573(4) 0.1596(2) 0.0634(12) Uani 1 1 d . . .
F15 F 0.9973(4) 0.4148(3) 0.0583(2) 0.0697(13) Uani 1 1 d . . .
F16 F 0.6494(4) 0.0899(4) 0.0539(3) 0.100(2) Uani 1 1 d . . .
F17 F 0.5191(6) 0.1546(4) 0.0116(3) 0.127(3) Uani 1 1 d . . .
F18 F 0.5122(5) 0.0889(4) 0.0975(3) 0.109(2) Uani 1 1 d . . .
N1 N 0.7377(4) 0.7089(4) 0.0672(2) 0.0392(13) Uani 1 1 d . . .
N2 N 0.6046(4) 0.8587(4) 0.2191(2) 0.0351(12) Uani 1 1 d . . .
N3 N 0.5578(5) 0.6477(4) 0.4141(3) 0.0485(15) Uani 1 1 d . . .
N4 N 0.4826(4) 0.2980(4) 0.2616(3) 0.0435(14) Uani 1 1 d . . .
N5 N 0.8443(4) 0.4179(4) 0.3118(2) 0.0358(12) Uani 1 1 d . . .
N6 N 1.1001(4) 0.7648(4) 0.2797(3) 0.0385(13) Uani 1 1 d . . .
O1 O 0.9380(4) 0.9399(3) 0.1839(2) 0.0394(10) Uani 1 1 d . . .
O2 O 1.0473(4) 0.8094(3) 0.1216(2) 0.0439(11) Uani 1 1 d . . .
O3 O 0.6760(3) 0.6635(3) 0.19066(18) 0.0312(9) Uani 1 1 d . . .
O4 O 0.6497(4) 0.8938(4) 0.3744(2) 0.0486(12) Uani 1 1 d . . .
O5 O 0.8837(4) 0.9151(3) 0.3551(2) 0.0435(11) Uani 1 1 d . . .
O6 O 0.5667(4) 0.5361(3) 0.2967(2) 0.0396(11) Uani 1 1 d . . .
O7 O 0.8390(3) 0.5037(3) 0.1576(2) 0.0370(10) Uani 1 1 d . . .
O8 O 0.6103(4) 0.3130(4) 0.1364(2) 0.0506(12) Uani 1 1 d U . .
O9 O 0.8489(3) 0.6520(3) 0.28760(18) 0.0286(9) Uani 1 1 d . . .
C1 C 1.0029(5) 1.0169(5) 0.1585(3) 0.0384(15) Uani 1 1 d . . .
C2 C 1.0812(5) 1.0084(5) 0.1199(3) 0.0396(16) Uani 1 1 d . . .
H2A H 1.1260 1.0755 0.1038 0.047 Uiso 1 1 calc R . .
C3 C 1.0955(5) 0.9037(5) 0.1043(3) 0.0371(15) Uani 1 1 d . . .
C4 C 0.9933(7) 1.1346(6) 0.1709(4) 0.0537(19) Uani 1 1 d U . .
C5 C 1.1778(7) 0.9042(6) 0.0593(4) 0.0503(18) Uani 1 1 d U . .
C6 C 0.6123(5) 0.6564(5) 0.0755(3) 0.0380(15) Uani 1 1 d . . .
H6A H 0.5871 0.5714 0.0668 0.046 Uiso 1 1 calc R . .
H6B H 0.5581 0.6800 0.0425 0.046 Uiso 1 1 calc R . .
C7 C 0.5915(5) 0.6871(5) 0.1423(3) 0.0332(14) Uani 1 1 d . . .
C8 C 0.6110(5) 0.8170(5) 0.1547(3) 0.0341(14) Uani 1 1 d . . .
H8A H 0.6916 0.8628 0.1476 0.041 Uiso 1 1 calc R . .
H8B H 0.5490 0.8325 0.1224 0.041 Uiso 1 1 calc R . .
C9 C 0.7605(7) 0.6250(6) 0.0238(3) 0.0564(19) Uani 1 1 d . . .
H9A H 0.7085 0.6142 -0.0193 0.085 Uiso 1 1 calc R . .
H9B H 0.7422 0.5508 0.0408 0.085 Uiso 1 1 calc R . .
H9C H 0.8460 0.6549 0.0215 0.085 Uiso 1 1 calc R . .
C10 C 0.7570(6) 0.8161(5) 0.0370(3) 0.0465(17) Uani 1 1 d . . .
H10A H 0.6974 0.7998 -0.0041 0.070 Uiso 1 1 calc R . .
H10B H 0.8392 0.8445 0.0296 0.070 Uiso 1 1 calc R . .
H10C H 0.7474 0.8748 0.0655 0.070 Uiso 1 1 calc R . .
C11 C 0.4616(5) 0.6069(5) 0.1425(3) 0.0364(14) Uani 1 1 d . . .
H11A H 0.4559 0.5263 0.1324 0.044 Uiso 1 1 calc R . .
H11B H 0.4508 0.6157 0.1868 0.044 Uiso 1 1 calc R . .
C12 C 0.3552(6) 0.6229(6) 0.0972(4) 0.058(2) Uani 1 1 d . . .
H12A H 0.2788 0.5666 0.1026 0.087 Uiso 1 1 calc R . .
H12B H 0.3616 0.6111 0.0527 0.087 Uiso 1 1 calc R . .
H12C H 0.3568 0.7013 0.1073 0.087 Uiso 1 1 calc R . .
C13 C 0.4814(5) 0.8519(6) 0.2233(4) 0.0527(19) Uani 1 1 d . . .
H13A H 0.4520 0.8953 0.1913 0.079 Uiso 1 1 calc R . .
H13B H 0.4844 0.8849 0.2664 0.079 Uiso 1 1 calc R . .
H13C H 0.4263 0.7709 0.2148 0.079 Uiso 1 1 calc R . .
C14 C 0.6858(5) 0.9807(5) 0.2348(3) 0.0384(15) Uani 1 1 d . . .
H14A H 0.6574 1.0258 0.2035 0.058 Uiso 1 1 calc R . .
H14B H 0.7685 0.9873 0.2332 0.058 Uiso 1 1 calc R . .
H14C H 0.6855 1.0104 0.2780 0.058 Uiso 1 1 calc R . .
C15 C 0.7099(6) 0.9901(5) 0.4057(3) 0.0408(16) Uani 1 1 d . . .
C16 C 0.8342(6) 1.0527(6) 0.4154(3) 0.0504(18) Uani 1 1 d . . .
H16A H 0.8682 1.1269 0.4402 0.060 Uiso 1 1 calc R . .
C17 C 0.9094(6) 1.0091(6) 0.3894(3) 0.0489(18) Uani 1 1 d . A .
C18 C 0.6383(8) 1.0425(7) 0.4401(4) 0.063(2) Uani 1 1 d . . .
C19 C 1.0466(7) 1.0863(8) 0.4044(5) 0.066(2) Uani 1 1 d U . .
C20 C 0.5240(6) 0.5225(6) 0.4002(3) 0.0469(17) Uani 1 1 d . . .
H20A H 0.4603 0.4838 0.4229 0.056 Uiso 1 1 calc R . .
H20B H 0.5958 0.5023 0.4176 0.056 Uiso 1 1 calc R . .
C21 C 0.4779(5) 0.4763(5) 0.3294(3) 0.0390(16) Uani 1 1 d . . .
C22 C 0.4665(6) 0.3450(5) 0.3226(3) 0.0464(17) Uani 1 1 d . . .
H22A H 0.5275 0.3359 0.3583 0.056 Uiso 1 1 calc R . .
H22B H 0.3853 0.2973 0.3282 0.056 Uiso 1 1 calc R . .
C23 C 0.6593(6) 0.6929(6) 0.4711(3) 0.0547(19) Uani 1 1 d . . .
H23A H 0.6298 0.6700 0.5096 0.082 Uiso 1 1 calc R . .
H23B H 0.6937 0.7774 0.4749 0.082 Uiso 1 1 calc R . .
H23C H 0.7220 0.6615 0.4670 0.082 Uiso 1 1 calc R . .
C24 C 0.4580(7) 0.6829(6) 0.4263(4) 0.063(2) Uani 1 1 d . . .
H24A H 0.4275 0.6449 0.4615 0.095 Uiso 1 1 calc R . .
H24B H 0.3920 0.6602 0.3873 0.095 Uiso 1 1 calc R . .
H24C H 0.4882 0.7669 0.4380 0.095 Uiso 1 1 calc R . .
C25 C 0.3554(5) 0.4886(6) 0.2979(4) 0.0486(18) Uani 1 1 d . . .
H25A H 0.3683 0.5719 0.3006 0.058 Uiso 1 1 calc R . .
H25B H 0.3333 0.4575 0.2517 0.058 Uiso 1 1 calc R . .
C26 C 0.2474(6) 0.4279(6) 0.3273(4) 0.062(2) Uani 1 1 d . . .
H26A H 0.1751 0.4403 0.3039 0.093 Uiso 1 1 calc R . .
H26B H 0.2664 0.4599 0.3726 0.093 Uiso 1 1 calc R . .
H26C H 0.2320 0.3449 0.3240 0.093 Uiso 1 1 calc R . .
C27 C 0.3821(6) 0.2826(6) 0.2074(4) 0.060(2) Uani 1 1 d . . .
H27A H 0.3904 0.2390 0.1702 0.091 Uiso 1 1 calc R . .
H27B H 0.3826 0.3584 0.1967 0.091 Uiso 1 1 calc R . .
H27C H 0.3054 0.2400 0.2186 0.091 Uiso 1 1 calc R . .
C28 C 0.4929(6) 0.1842(5) 0.2686(4) 0.059(2) Uani 1 1 d . . .
H28A H 0.4202 0.1325 0.2802 0.088 Uiso 1 1 calc R . .
H28B H 0.5648 0.1935 0.3025 0.088 Uiso 1 1 calc R . .
H28C H 0.5007 0.1511 0.2279 0.088 Uiso 1 1 calc R . .
C29 C 0.8595(5) 0.4354(5) 0.1197(3) 0.0322(14) Uani 1 1 d . . .
C30 C 0.7793(5) 0.3242(5) 0.0910(3) 0.0374(15) Uani 1 1 d . . .
H30 H 0.8055 0.2813 0.0630 0.045 Uiso 1 1 calc R . .
C31 C 0.6617(6) 0.2733(5) 0.1017(3) 0.0377(15) Uani 1 1 d U . .
C32 C 0.9857(6) 0.4724(6) 0.1090(4) 0.0486(18) Uani 1 1 d . . .
C33 C 0.5867(6) 0.1510(6) 0.0657(3) 0.0437(16) Uani 1 1 d . . .
C34 C 0.9557(5) 0.5231(5) 0.3221(3) 0.0343(14) Uani 1 1 d . . .
H34A H 0.9887 0.5253 0.2833 0.041 Uiso 1 1 calc R . .
H34B H 1.0170 0.5158 0.3584 0.041 Uiso 1 1 calc R . .
C35 C 0.9404(5) 0.6407(5) 0.3367(3) 0.0307(13) Uani 1 1 d . . .
C36 C 1.0628(5) 0.7401(5) 0.3410(3) 0.0369(15) Uani 1 1 d . . .
H36A H 1.0588 0.8116 0.3616 0.044 Uiso 1 1 calc R . .
H36B H 1.1274 0.7223 0.3700 0.044 Uiso 1 1 calc R . .
C37 C 0.8623(6) 0.3232(5) 0.2753(3) 0.0437(16) Uani 1 1 d . . .
H37A H 0.9235 0.2999 0.3025 0.066 Uiso 1 1 calc R . .
H37B H 0.8900 0.3499 0.2370 0.066 Uiso 1 1 calc R . .
H37C H 0.7854 0.2571 0.2624 0.066 Uiso 1 1 calc R . .
C38 C 0.8203(6) 0.3776(6) 0.3724(3) 0.0507(18) Uani 1 1 d . . .
H38A H 0.8904 0.3622 0.3962 0.076 Uiso 1 1 calc R . .
H38B H 0.7482 0.3065 0.3633 0.076 Uiso 1 1 calc R . .
H38C H 0.8063 0.4372 0.3981 0.076 Uiso 1 1 calc R . .
C39 C 0.9078(6) 0.6548(5) 0.4016(3) 0.0396(15) Uani 1 1 d . . .
H39A H 0.9010 0.7316 0.4072 0.048 Uiso 1 1 calc R . .
H39B H 0.8261 0.5963 0.3988 0.048 Uiso 1 1 calc R . .
C40 C 0.9924(6) 0.6445(6) 0.4622(3) 0.0529(18) Uani 1 1 d . . .
H40A H 0.9603 0.6555 0.4997 0.079 Uiso 1 1 calc R . .
H40B H 1.0733 0.7037 0.4673 0.079 Uiso 1 1 calc R . .
H40C H 0.9980 0.5678 0.4588 0.079 Uiso 1 1 calc R . .
C41 C 1.1838(6) 0.7073(6) 0.2664(3) 0.0488(18) Uani 1 1 d . . .
H41A H 1.2537 0.7279 0.3032 0.073 Uiso 1 1 calc R . .
H41B H 1.2120 0.7326 0.2280 0.073 Uiso 1 1 calc R . .
H41C H 1.1410 0.6233 0.2593 0.073 Uiso 1 1 calc R . .
C42 C 1.1665(6) 0.8899(5) 0.2839(3) 0.0469(17) Uani 1 1 d . . .
H42A H 1.2415 0.9131 0.3178 0.070 Uiso 1 1 calc R . .
H42B H 1.1156 0.9318 0.2943 0.070 Uiso 1 1 calc R . .
H42C H 1.1865 0.9079 0.2427 0.070 Uiso 1 1 calc R . .

loop_
_atom_site_aniso_label
_atom_site_aniso_U_11
_atom_site_aniso_U_22
_atom_site_aniso_U_33
_atom_site_aniso_U_23
_atom_site_aniso_U_13
_atom_site_aniso_U_12
F10A 0.062(6) 0.084(10) 0.22(2) -0.094(13) 0.017(11) 0.006(6)
F11A 0.069(6) 0.078(8) 0.132(9) 0.019(7) 0.044(6) -0.015(5)
F12A 0.052(6) 0.104(9) 0.103(9) 0.017(8) -0.026(6) 0.020(6)
F10B 0.054(11) 0.074(17) 0.15(3) 0.07(2) 0.016(15) -0.016(11)
F11B 0.031(9) 0.09(2) 0.23(4) -0.12(3) -0.03(2) 0.026(13)
F12B 0.059(10) 0.095(16) 0.058(11) 0.015(10) -0.016(8) 0.007(10)
Sr1 0.0291(3) 0.0235(3) 0.0393(4) 0.0070(2) 0.0114(3) 0.0092(2)
Sr2 0.0346(3) 0.0244(3) 0.0397(4) 0.0044(3) 0.0115(3) 0.0117(2)
Sr3 0.0279(3) 0.0221(3) 0.0423(4) 0.0052(2) 0.0106(3) 0.0091(2)
F1 0.061(3) 0.054(3) 0.157(5) 0.044(3) 0.032(3) 0.043(2)
F2 0.170(6) 0.063(3) 0.097(4) -0.030(3) -0.006(4) 0.066(4)
F3 0.103(4) 0.030(2) 0.203(6) 0.042(3) 0.085(4) 0.031(2)
F4 0.148(5) 0.064(3) 0.212(7) 0.064(4) 0.145(5) 0.047(3)
F5 0.179(6) 0.183(6) 0.212(7) 0.159(6) 0.164(6) 0.160(6)
F6 0.111(5) 0.265(9) 0.092(5) -0.052(5) 0.050(4) 0.042(6)
F7 0.117(4) 0.142(5) 0.100(4) -0.010(4) 0.022(4) 0.096(4)
F8 0.157(5) 0.128(5) 0.088(4) 0.043(4) 0.081(4) 0.096(4)
F9 0.141(5) 0.054(3) 0.193(6) -0.014(4) 0.108(5) 0.032(3)
F13 0.060(2) 0.030(2) 0.117(4) 0.019(2) 0.040(3) 0.0134(19)
F14 0.043(2) 0.064(3) 0.089(3) 0.015(2) 0.016(2) 0.024(2)
F15 0.073(3) 0.051(3) 0.086(3) -0.008(2) 0.047(3) 0.009(2)
F16 0.064(3) 0.048(3) 0.170(6) -0.045(3) 0.018(3) 0.012(2)
F17 0.157(5) 0.042(3) 0.109(4) -0.007(3) -0.084(4) 0.013(3)
F18 0.141(5) 0.042(3) 0.114(4) -0.016(3) 0.069(4) -0.022(3)
N1 0.047(3) 0.036(3) 0.040(3) 0.005(3) 0.008(3) 0.023(3)
N2 0.032(3) 0.029(3) 0.043(3) -0.001(2) 0.007(2) 0.011(2)
N3 0.054(3) 0.033(3) 0.061(4) 0.007(3) 0.022(3) 0.014(3)
N4 0.038(3) 0.030(3) 0.064(4) 0.006(3) 0.016(3) 0.012(2)
N5 0.044(3) 0.022(3) 0.044(3) 0.007(2) 0.013(3) 0.014(2)
N6 0.034(3) 0.031(3) 0.053(4) 0.010(3) 0.014(3) 0.012(2)
O1 0.040(2) 0.030(2) 0.052(3) 0.004(2) 0.016(2) 0.014(2)
O2 0.055(3) 0.024(2) 0.063(3) 0.012(2) 0.035(2) 0.015(2)
O3 0.031(2) 0.028(2) 0.038(2) 0.0074(18) 0.0085(18) 0.0139(18)
O4 0.055(3) 0.039(3) 0.055(3) 0.001(2) 0.028(2) 0.013(2)
O5 0.048(3) 0.029(2) 0.050(3) -0.008(2) 0.005(2) 0.013(2)
O6 0.043(2) 0.025(2) 0.058(3) 0.015(2) 0.028(2) 0.0116(19)
O7 0.042(2) 0.028(2) 0.046(3) 0.006(2) 0.013(2) 0.0166(19)
O8 0.040(2) 0.047(3) 0.057(3) -0.012(2) 0.013(2) 0.008(2)
O9 0.031(2) 0.026(2) 0.031(2) 0.0063(17) 0.0036(18) 0.0134(17)
C1 0.030(3) 0.025(3) 0.050(4) 0.000(3) 0.001(3) 0.003(3)
C2 0.036(3) 0.025(3) 0.059(4) 0.012(3) 0.017(3) 0.008(3)
C3 0.034(3) 0.028(3) 0.043(4) 0.004(3) 0.009(3) 0.004(3)
C4 0.058(4) 0.024(4) 0.081(6) 0.003(4) 0.017(4) 0.017(3)
C5 0.056(4) 0.038(4) 0.066(5) 0.009(4) 0.032(4) 0.017(3)
C6 0.041(3) 0.025(3) 0.044(4) 0.001(3) 0.000(3) 0.013(3)
C7 0.032(3) 0.023(3) 0.045(4) 0.004(3) 0.010(3) 0.009(3)
C8 0.034(3) 0.033(3) 0.039(4) 0.010(3) 0.004(3) 0.019(3)
C9 0.067(5) 0.060(5) 0.049(5) 0.006(4) 0.017(4) 0.030(4)
C10 0.056(4) 0.034(4) 0.049(4) 0.012(3) 0.014(3) 0.014(3)
C11 0.032(3) 0.033(3) 0.042(4) 0.009(3) 0.002(3) 0.013(3)
C12 0.044(4) 0.052(5) 0.075(6) 0.003(4) 0.002(4) 0.020(4)
C13 0.037(4) 0.047(4) 0.076(5) -0.007(4) 0.015(4) 0.019(3)
C14 0.047(4) 0.024(3) 0.039(4) -0.004(3) 0.005(3) 0.009(3)
C15 0.059(4) 0.032(4) 0.038(4) 0.004(3) 0.016(3) 0.021(3)
C16 0.056(4) 0.032(4) 0.058(5) -0.007(3) 0.014(4) 0.010(3)
C17 0.051(4) 0.032(4) 0.055(5) -0.002(3) 0.010(4) 0.008(3)
C18 0.091(6) 0.045(5) 0.066(6) 0.011(4) 0.035(5) 0.032(5)
C19 0.055(5) 0.049(5) 0.079(7) -0.016(5) -0.002(5) 0.014(4)
C20 0.041(4) 0.045(4) 0.050(5) 0.011(3) 0.013(3) 0.008(3)
C21 0.037(3) 0.017(3) 0.061(5) 0.012(3) 0.014(3) 0.005(3)
C22 0.044(4) 0.030(4) 0.071(5) 0.016(3) 0.027(4) 0.011(3)
C23 0.059(4) 0.059(5) 0.043(4) 0.008(4) 0.014(4) 0.016(4)
C24 0.069(5) 0.053(5) 0.084(6) 0.012(4) 0.028(5) 0.036(4)
C25 0.037(3) 0.043(4) 0.070(5) 0.006(4) 0.019(4) 0.017(3)
C26 0.041(4) 0.046(4) 0.103(7) 0.019(4) 0.025(4) 0.016(3)
C27 0.051(4) 0.050(5) 0.074(6) 0.001(4) 0.005(4) 0.016(4)
C28 0.057(4) 0.022(3) 0.099(6) 0.015(4) 0.020(4) 0.014(3)
C29 0.031(3) 0.027(3) 0.040(4) -0.005(3) 0.001(3) 0.018(3)
C30 0.043(3) 0.027(3) 0.052(4) 0.010(3) 0.019(3) 0.019(3)
C31 0.052(4) 0.024(3) 0.039(4) 0.006(3) 0.004(3) 0.020(3)
C32 0.050(4) 0.032(4) 0.069(5) 0.000(4) 0.031(4) 0.014(3)
C33 0.040(4) 0.036(4) 0.053(5) 0.003(3) 0.015(3) 0.010(3)
C34 0.036(3) 0.029(3) 0.045(4) 0.012(3) 0.008(3) 0.020(3)
C35 0.038(3) 0.024(3) 0.032(3) 0.009(3) 0.006(3) 0.014(3)
C36 0.032(3) 0.026(3) 0.051(4) 0.002(3) 0.004(3) 0.012(3)
C37 0.054(4) 0.034(4) 0.051(4) 0.013(3) 0.016(3) 0.023(3)
C38 0.062(4) 0.035(4) 0.060(5) 0.014(3) 0.024(4) 0.018(3)
C39 0.046(4) 0.034(4) 0.039(4) 0.003(3) 0.005(3) 0.017(3)
C40 0.071(5) 0.045(4) 0.044(4) 0.001(3) 0.007(4) 0.026(4)
C41 0.042(4) 0.047(4) 0.067(5) 0.021(4) 0.022(4) 0.022(3)
C42 0.046(4) 0.025(3) 0.059(5) 0.011(3) 0.008(3) 0.002(3)

loop_
_atom_type_symbol
_atom_type_description
_atom_type_scat_dispersion_real
_atom_type_scat_dispersion_imag
_atom_type_scat_source
C C 0.0033 0.0016 'International Tables Vol C Tables 4.2.6.8 and 6.1.1.4'
H H 0.0000 0.0000 'International Tables Vol C Tables 4.2.6.8 and 6.1.1.4'
N N 0.0061 0.0033 'International Tables Vol C Tables 4.2.6.8 and 6.1.1.4'
O O 0.0106 0.0060 'International Tables Vol C Tables 4.2.6.8 and 6.1.1.4'
F F 0.0171 0.0103 'International Tables Vol C Tables 4.2.6.8 and 6.1.1.4'
Sr Sr -1.5307 3.2498 'International Tables Vol C Tables 4.2.6.8 and 6.1.1.4'

loop_
_geom_angle_atom_site_label_1
_geom_angle_atom_site_label_2
_geom_angle_atom_site_label_3
_geom_angle
_geom_angle_site_symmetry_1
_geom_angle_site_symmetry_3
_geom_angle_publ_flag
O3 Sr1 O9 65.02(12) . . ?
O3 Sr1 O2 146.90(14) . . ?
O9 Sr1 O2 148.06(14) . . ?
O3 Sr1 O1 99.10(12) . . ?
O9 Sr1 O1 115.35(13) . . ?
O2 Sr1 O1 68.73(12) . . ?
O3 Sr1 O7 82.94(12) . . ?
O9 Sr1 O7 77.87(12) . . ?
O2 Sr1 O7 102.23(12) . . ?
O1 Sr1 O7 166.30(13) . . ?
O3 Sr1 N6 131.16(14) . . ?
O9 Sr1 N6 67.16(13) . . ?
O2 Sr1 N6 81.23(15) . . ?
O1 Sr1 N6 92.36(14) . . ?
O7 Sr1 N6 96.45(14) . . ?
O3 Sr1 N1 67.09(14) . . ?
O9 Sr1 N1 130.77(13) . . ?
O2 Sr1 N1 80.59(15) . . ?
O1 Sr1 N1 82.64(14) . . ?
O7 Sr1 N1 85.75(14) . . ?
N6 Sr1 N1 161.74(15) . . ?
O3 Sr1 C7 21.12(13) . . ?
O9 Sr1 C7 85.90(13) . . ?
O2 Sr1 C7 125.91(15) . . ?
O1 Sr1 C7 87.33(13) . . ?
O7 Sr1 C7 90.23(13) . . ?
N6 Sr1 C7 149.98(15) . . ?
N1 Sr1 C7 47.71(14) . . ?
O3 Sr1 Sr3 43.81(9) . . ?
O9 Sr1 Sr3 43.80(8) . . ?
O2 Sr1 Sr3 149.64(9) . . ?
O1 Sr1 Sr3 139.89(9) . . ?
O7 Sr1 Sr3 47.59(8) . . ?
N6 Sr1 Sr3 102.80(10) . . ?
N1 Sr1 Sr3 92.10(11) . . ?
C7 Sr1 Sr3 61.34(10) . . ?
O6 Sr2 O4 122.84(13) . . ?
O6 Sr2 O5 152.82(14) . . ?
O4 Sr2 O5 67.50(13) . . ?
O6 Sr2 O3 76.45(13) . . ?
O4 Sr2 O3 141.48(14) . . ?
O5 Sr2 O3 111.82(13) . . ?
O6 Sr2 O9 81.06(12) . . ?
O4 Sr2 O9 145.75(13) . . ?
O5 Sr2 O9 80.70(12) . . ?
O3 Sr2 O9 62.02(11) . . ?
O6 Sr2 N2 115.07(15) . . ?
O4 Sr2 N2 75.25(15) . . ?
O5 Sr2 N2 91.48(14) . . ?
O3 Sr2 N2 66.23(13) . . ?
O9 Sr2 N2 119.46(13) . . ?
O6 Sr2 N3 61.36(14) . . ?
O4 Sr2 N3 66.29(14) . . ?
O5 Sr2 N3 110.47(15) . . ?
O3 Sr2 N3 136.59(13) . . ?
O9 Sr2 N3 116.82(13) . . ?
N2 Sr2 N3 121.97(15) . . ?
O6 Sr3 O8 134.57(14) . . ?
O6 Sr3 O9 83.08(13) . . ?
O8 Sr3 O9 141.95(13) . . ?
O6 Sr3 O3 77.99(13) . . ?
O8 Sr3 O3 112.03(14) . . ?
O9 Sr3 O3 63.68(12) . . ?
O6 Sr3 O7 154.46(12) . . ?
O8 Sr3 O7 66.69(13) . . ?
O9 Sr3 O7 75.51(12) . . ?
O3 Sr3 O7 80.09(12) . . ?
O6 Sr3 N5 104.62(15) . . ?
O8 Sr3 N5 100.28(15) . . ?
O9 Sr3 N5 68.18(13) . . ?
O3 Sr3 N5 131.12(13) . . ?
O7 Sr3 N5 80.35(13) . . ?
O6 Sr3 N4 64.61(14) . . ?
O8 Sr3 N4 77.30(15) . . ?
O9 Sr3 N4 136.68(15) . . ?
O3 Sr3 N4 129.52(13) . . ?
O7 Sr3 N4 140.87(13) . . ?
N5 Sr3 N4 91.89(15) . . ?
O6 Sr3 Sr1 108.99(9) . . ?
O8 Sr3 Sr1 106.22(11) . . ?
O9 Sr3 Sr1 42.96(8) . . ?
O3 Sr3 Sr1 42.64(8) . . ?
O7 Sr3 Sr1 45.48(8) . . ?
N5 Sr3 Sr1 94.43(10) . . ?
N4 Sr3 Sr1 172.06(11) . . ?
C6 N1 C10 112.4(5) . . ?
C6 N1 C9 108.4(5) . . ?
C10 N1 C9 107.4(5) . . ?
C6 N1 Sr1 106.9(4) . . ?
C10 N1 Sr1 116.8(4) . . ?
C9 N1 Sr1 104.5(4) . . ?
C14 N2 C8 107.5(5) . . ?
C14 N2 C13 107.9(5) . . ?
C8 N2 C13 113.6(5) . . ?
C14 N2 Sr2 108.0(4) . . ?
C8 N2 Sr2 109.8(3) . . ?
C13 N2 Sr2 109.8(4) . . ?
C20 N3 C23 109.5(6) . . ?
C20 N3 C24 113.8(5) . . ?
C23 N3 C24 107.8(6) . . ?
C20 N3 Sr2 102.6(4) . . ?
C23 N3 Sr2 100.6(4) . . ?
C24 N3 Sr2 121.5(4) . . ?
C27 N4 C28 107.9(5) . . ?
C27 N4 C22 113.0(5) . . ?
C28 N4 C22 108.9(5) . . ?
C27 N4 Sr3 101.8(4) . . ?
C28 N4 Sr3 119.1(4) . . ?
C22 N4 Sr3 106.2(3) . . ?
C38 N5 C37 106.3(5) . . ?
C38 N5 C34 112.1(5) . . ?
C37 N5 C34 108.8(4) . . ?
C38 N5 Sr3 119.6(4) . . ?
C37 N5 Sr3 105.7(4) . . ?
C34 N5 Sr3 103.9(3) . . ?
C42 N6 C41 106.5(5) . . ?
C42 N6 C36 108.7(5) . . ?
C41 N6 C36 112.9(5) . . ?
C42 N6 Sr1 103.2(4) . . ?
C41 N6 Sr1 117.2(4) . . ?
C36 N6 Sr1 107.5(3) . . ?
C1 O1 Sr1 135.6(4) . . ?
C3 O2 Sr1 137.1(4) . . ?
C7 O3 Sr1 119.8(3) . . ?
C7 O3 Sr3 129.9(3) . . ?
Sr1 O3 Sr3 93.54(12) . . ?
C7 O3 Sr2 116.2(3) . . ?
Sr1 O3 Sr2 103.11(13) . . ?
Sr3 O3 Sr2 87.45(12) . . ?
C15 O4 Sr2 137.4(4) . . ?
C17 O5 Sr2 135.4(4) . . ?
C21 O6 Sr3 132.6(3) . . ?
C21 O6 Sr2 130.5(3) . . ?
Sr3 O6 Sr2 95.99(13) . . ?
C29 O7 Sr1 139.1(4) . . ?
C29 O7 Sr3 132.8(4) . . ?
Sr1 O7 Sr3 86.93(11) . . ?
C31 O8 Sr3 137.1(4) . . ?
C35 O9 Sr1 121.8(3) . . ?
C35 O9 Sr3 119.6(3) . . ?
Sr1 O9 Sr3 93.24(12) . . ?
C35 O9 Sr2 124.1(3) . . ?
Sr1 O9 Sr2 102.30(13) . . ?
Sr3 O9 Sr2 87.17(11) . . ?
O1 C1 C2 128.4(6) . . ?
O1 C1 C4 114.6(6) . . ?
C2 C1 C4 117.0(6) . . ?
C1 C2 C3 121.9(5) . . ?
C1 C2 H2A 119.0 . . ?
C3 C2 H2A 119.0 . . ?
O2 C3 C2 128.1(6) . . ?
O2 C3 C5 115.0(6) . . ?
C2 C3 C5 116.9(5) . . ?
F2 C4 F3 106.7(6) . . ?
F2 C4 F1 105.6(6) . . ?
F3 C4 F1 105.3(6) . . ?
F2 C4 C1 111.5(6) . . ?
F3 C4 C1 115.5(6) . . ?
F1 C4 C1 111.6(6) . . ?
F5 C5 F4 109.0(7) . . ?
F5 C5 F6 103.2(7) . . ?
F4 C5 F6 102.3(8) . . ?
F5 C5 C3 113.7(6) . . ?
F4 C5 C3 116.6(6) . . ?
F6 C5 C3 110.7(6) . . ?
N1 C6 C7 116.3(5) . . ?
N1 C6 H6A 108.2 . . ?
C7 C6 H6A 108.2 . . ?
N1 C6 H6B 108.2 . . ?
C7 C6 H6B 108.2 . . ?
H6A C6 H6B 107.4 . . ?
O3 C7 C11 109.4(5) . . ?
O3 C7 C8 108.3(5) . . ?
C11 C7 C8 112.8(5) . . ?
O3 C7 C6 109.0(4) . . ?
C11 C7 C6 106.2(5) . . ?
C8 C7 C6 111.0(5) . . ?
O3 C7 Sr1 39.1(2) . . ?
C11 C7 Sr1 145.1(4) . . ?
C8 C7 Sr1 95.5(3) . . ?
C6 C7 Sr1 80.3(3) . . ?
N2 C8 C7 115.9(5) . . ?
N2 C8 H8A 108.3 . . ?
C7 C8 H8A 108.3 . . ?
N2 C8 H8B 108.3 . . ?
C7 C8 H8B 108.3 . . ?
H8A C8 H8B 107.4 . . ?
N1 C9 H9A 109.5 . . ?
N1 C9 H9B 109.5 . . ?
H9A C9 H9B 109.5 . . ?
N1 C9 H9C 109.5 . . ?
H9A C9 H9C 109.5 . . ?
H9B C9 H9C 109.5 . . ?
N1 C10 H10A 109.5 . . ?
N1 C10 H10B 109.5 . . ?
H10A C10 H10B 109.5 . . ?
N1 C10 H10C 109.5 . . ?
H10A C10 H10C 109.5 . . ?
H10B C10 H10C 109.5 . . ?
C12 C11 C7 118.5(5) . . ?
C12 C11 H11A 107.7 . . ?
C7 C11 H11A 107.7 . . ?
C12 C11 H11B 107.7 . . ?
C7 C11 H11B 107.7 . . ?
H11A C11 H11B 107.1 . . ?
C11 C12 H12A 109.5 . . ?
C11 C12 H12B 109.5 . . ?
H12A C12 H12B 109.5 . . ?
C11 C12 H12C 109.5 . . ?
H12A C12 H12C 109.5 . . ?
H12B C12 H12C 109.5 . . ?
N2 C13 H13A 109.5 . . ?
N2 C13 H13B 109.5 . . ?
H13A C13 H13B 109.5 . . ?
N2 C13 H13C 109.5 . . ?
H13A C13 H13C 109.5 . . ?
H13B C13 H13C 109.5 . . ?
N2 C14 H14A 109.5 . . ?
N2 C14 H14B 109.5 . . ?
H14A C14 H14B 109.5 . . ?
N2 C14 H14C 109.5 . . ?
H14A C14 H14C 109.5 . . ?
H14B C14 H14C 109.5 . . ?
O4 C15 C16 128.5(6) . . ?
O4 C15 C18 114.4(6) . . ?
C16 C15 C18 117.0(6) . . ?
C17 C16 C15 121.6(6) . . ?
C17 C16 H16A 119.2 . . ?
C15 C16 H16A 119.2 . . ?
O5 C17 C16 129.6(6) . . ?
O5 C17 C19 113.6(6) . . ?
C16 C17 C19 116.7(6) . . ?
F7 C18 F8 105.9(7) . . ?
F7 C18 F9 103.4(7) . . ?
F8 C18 F9 106.1(7) . . ?
F7 C18 C15 113.2(7) . . ?
F8 C18 C15 112.2(7) . . ?
F9 C18 C15 115.1(7) . . ?
F11B C19 F10B 124(3) . . ?
F11B C19 F10A 125.8(15) . . ?
F10B C19 F10A 46.2(13) . . ?
F11B C19 F12A 34(3) . . ?
F10B C19 F12A 137.8(14) . . ?
F10A C19 F12A 108.9(12) . . ?
F11B C19 F11A 68(3) . . ?
F10B C19 F11A 66.2(16) . . ?
F10A C19 F11A 105.8(12) . . ?
F12A C19 F11A 100.7(11) . . ?
F11B C19 F12B 104(3) . . ?
F10B C19 F12B 98.5(17) . . ?
F10A C19 F12B 52.4(10) . . ?
F12A C19 F12B 71.0(11) . . ?
F11A C19 F12B 147.9(10) . . ?
F11B C19 C17 114.6(16) . . ?
F10B C19 C17 110.4(13) . . ?
F10A C19 C17 117.2(9) . . ?
F12A C19 C17 111.7(10) . . ?
F11A C19 C17 111.2(8) . . ?
F12B C19 C17 100.5(9) . . ?
N3 C20 C21 114.0(5) . . ?
N3 C20 H20A 108.8 . . ?
C21 C20 H20A 108.8 . . ?
N3 C20 H20B 108.8 . . ?
C21 C20 H20B 108.8 . . ?
H20A C20 H20B 107.7 . . ?
O6 C21 C20 108.6(5) . . ?
O6 C21 C25 108.6(5) . . ?
C20 C21 C25 114.1(5) . . ?
O6 C21 C22 107.3(5) . . ?
C20 C21 C22 107.0(5) . . ?
C25 C21 C22 111.1(5) . . ?
N4 C22 C21 116.6(5) . . ?
N4 C22 H22A 108.1 . . ?
C21 C22 H22A 108.1 . . ?
N4 C22 H22B 108.1 . . ?
C21 C22 H22B 108.1 . . ?
H22A C22 H22B 107.3 . . ?
N3 C23 H23A 109.5 . . ?
N3 C23 H23B 109.5 . . ?
H23A C23 H23B 109.5 . . ?
N3 C23 H23C 109.5 . . ?
H23A C23 H23C 109.5 . . ?
H23B C23 H23C 109.5 . . ?
N3 C24 H24A 109.5 . . ?
N3 C24 H24B 109.5 . . ?
H24A C24 H24B 109.5 . . ?
N3 C24 H24C 109.5 . . ?
H24A C24 H24C 109.5 . . ?
H24B C24 H24C 109.5 . . ?
C26 C25 C21 115.9(6) . . ?
C26 C25 H25A 108.3 . . ?
C21 C25 H25A 108.3 . . ?
C26 C25 H25B 108.3 . . ?
C21 C25 H25B 108.3 . . ?
H25A C25 H25B 107.4 . . ?
C25 C26 H26A 109.5 . . ?
C25 C26 H26B 109.5 . . ?
H26A C26 H26B 109.5 . . ?
C25 C26 H26C 109.5 . . ?
H26A C26 H26C 109.5 . . ?
H26B C26 H26C 109.5 . . ?
N4 C27 H27A 109.5 . . ?
N4 C27 H27B 109.5 . . ?
H27A C27 H27B 109.5 . . ?
N4 C27 H27C 109.5 . . ?
H27A C27 H27C 109.5 . . ?
H27B C27 H27C 109.5 . . ?
N4 C28 H28A 109.5 . . ?
N4 C28 H28B 109.5 . . ?
H28A C28 H28B 109.5 . . ?
N4 C28 H28C 109.5 . . ?
H28A C28 H28C 109.5 . . ?
H28B C28 H28C 109.5 . . ?
O7 C29 C30 126.5(5) . . ?
O7 C29 C32 116.5(5) . . ?
C30 C29 C32 116.7(5) . . ?
C29 C30 C31 123.1(5) . . ?
C29 C30 H30 118.4 . . ?
C31 C30 H30 118.4 . . ?
O8 C31 C30 129.1(6) . . ?
O8 C31 C33 115.2(5) . . ?
C30 C31 C33 115.7(5) . . ?
F13 C32 F15 107.8(6) . . ?
F13 C32 F14 107.0(6) . . ?
F15 C32 F14 105.4(5) . . ?
F13 C32 C29 110.7(5) . . ?
F15 C32 C29 115.1(6) . . ?
F14 C32 C29 110.5(6) . . ?
F17 C33 F16 107.3(7) . . ?
F17 C33 F18 105.3(6) . . ?
F16 C33 F18 104.9(6) . . ?
F17 C33 C31 111.2(6) . . ?
F16 C33 C31 115.1(5) . . ?
F18 C33 C31 112.3(6) . . ?
N5 C34 C35 116.3(4) . . ?
N5 C34 H34A 108.2 . . ?
C35 C34 H34A 108.2 . . ?
N5 C34 H34B 108.2 . . ?
C35 C34 H34B 108.2 . . ?
H34A C34 H34B 107.4 . . ?
O9 C35 C39 108.6(4) . . ?
O9 C35 C36 110.1(4) . . ?
C39 C35 C36 106.0(5) . . ?
O9 C35 C34 110.0(4) . . ?
C39 C35 C34 113.0(5) . . ?
C36 C35 C34 109.0(4) . . ?
N6 C36 C35 116.9(5) . . ?
N6 C36 H36A 108.1 . . ?
C35 C36 H36A 108.1 . . ?
N6 C36 H36B 108.1 . . ?
C35 C36 H36B 108.1 . . ?
H36A C36 H36B 107.3 . . ?
N5 C37 H37A 109.5 . . ?
N5 C37 H37B 109.5 . . ?
H37A C37 H37B 109.5 . . ?
N5 C37 H37C 109.5 . . ?
H37A C37 H37C 109.5 . . ?
H37B C37 H37C 109.5 . . ?
N5 C38 H38A 109.5 . . ?
N5 C38 H38B 109.5 . . ?
H38A C38 H38B 109.5 . . ?
N5 C38 H38C 109.5 . . ?
H38A C38 H38C 109.5 . . ?
H38B C38 H38C 109.5 . . ?
C40 C39 C35 118.6(5) . . ?
C40 C39 H39A 107.7 . . ?
C35 C39 H39A 107.7 . . ?
C40 C39 H39B 107.7 . . ?
C35 C39 H39B 107.7 . . ?
H39A C39 H39B 107.1 . . ?
C39 C40 H40A 109.5 . . ?
C39 C40 H40B 109.5 . . ?
H40A C40 H40B 109.5 . . ?
C39 C40 H40C 109.5 . . ?
H40A C40 H40C 109.5 . . ?
H40B C40 H40C 109.5 . . ?
N6 C41 H41A 109.5 . . ?
N6 C41 H41B 109.5 . . ?
H41A C41 H41B 109.5 . . ?
N6 C41 H41C 109.5 . . ?
H41A C41 H41C 109.5 . . ?
H41B C41 H41C 109.5 . . ?
N6 C42 H42A 109.5 . . ?
N6 C42 H42B 109.5 . . ?
H42A C42 H42B 109.5 . . ?
N6 C42 H42C 109.5 . . ?
H42A C42 H42C 109.5 . . ?
H42B C42 H42C 109.5 . . ?

loop_
_geom_bond_atom_site_label_1
_geom_bond_atom_site_label_2
_geom_bond_distance
_geom_bond_site_symmetry_2
_geom_bond_publ_flag
F10A C19 1.273(13) . ?
F11A C19 1.372(13) . ?
F12A C19 1.368(16) . ?
F10B C19 1.23(2) . ?
F11B C19 1.11(2) . ?
F12B C19 1.538(19) . ?
Sr1 O3 2.484(4) . ?
Sr1 O9 2.499(4) . ?
Sr1 O2 2.506(4) . ?
Sr1 O1 2.534(4) . ?
Sr1 O7 2.613(4) . ?
Sr1 N6 2.753(5) . ?
Sr1 N1 2.782(5) . ?
Sr1 C7 3.418(6) . ?
Sr1 Sr3 3.6604(11) . ?
Sr2 O6 2.401(4) . ?
Sr2 O4 2.567(4) . ?
Sr2 O5 2.579(4) . ?
Sr2 O3 2.592(4) . ?
Sr2 O9 2.607(4) . ?
Sr2 N2 2.739(5) . ?
Sr2 N3 3.062(5) . ?
Sr3 O6 2.372(4) . ?
Sr3 O8 2.532(4) . ?
Sr3 O9 2.538(4) . ?
Sr3 O3 2.539(4) . ?
Sr3 O7 2.707(4) . ?
Sr3 N5 2.749(5) . ?
Sr3 N4 2.794(5) . ?
F1 C4 1.336(8) . ?
F2 C4 1.316(9) . ?
F3 C4 1.322(8) . ?
F4 C5 1.275(8) . ?
F5 C5 1.266(8) . ?
F6 C5 1.301(9) . ?
F7 C18 1.298(10) . ?
F8 C18 1.300(9) . ?
F9 C18 1.332(9) . ?
F13 C32 1.319(7) . ?
F14 C32 1.342(8) . ?
F15 C32 1.327(7) . ?
F16 C33 1.290(7) . ?
F17 C33 1.288(8) . ?
F18 C33 1.301(7) . ?
N1 C6 1.478(7) . ?
N1 C10 1.479(8) . ?
N1 C9 1.492(8) . ?
N2 C14 1.472(7) . ?
N2 C8 1.473(7) . ?
N2 C13 1.480(7) . ?
N3 C20 1.464(8) . ?
N3 C23 1.469(8) . ?
N3 C24 1.478(8) . ?
N4 C27 1.450(8) . ?
N4 C28 1.476(8) . ?
N4 C22 1.479(8) . ?
N5 C38 1.463(8) . ?
N5 C37 1.479(7) . ?
N5 C34 1.484(7) . ?
N6 C42 1.472(7) . ?
N6 C41 1.483(7) . ?
N6 C36 1.488(8) . ?
O1 C1 1.239(7) . ?
O2 C3 1.230(7) . ?
O3 C7 1.418(7) . ?
O4 C15 1.237(7) . ?
O5 C17 1.253(7) . ?
O6 C21 1.414(7) . ?
O7 C29 1.262(6) . ?
O8 C31 1.240(7) . ?
O9 C35 1.414(6) . ?
C1 C2 1.399(8) . ?
C1 C4 1.522(8) . ?
C2 C3 1.404(8) . ?
C2 H2A 0.9500 . ?
C3 C5 1.516(9) . ?
C6 C7 1.552(8) . ?
C6 H6A 0.9900 . ?
C6 H6B 0.9900 . ?
C7 C11 1.541(7) . ?
C7 C8 1.551(7) . ?
C8 H8A 0.9900 . ?
C8 H8B 0.9900 . ?
C9 H9A 0.9800 . ?
C9 H9B 0.9800 . ?
C9 H9C 0.9800 . ?
C10 H10A 0.9800 . ?
C10 H10B 0.9800 . ?
C10 H10C 0.9800 . ?
C11 C12 1.524(8) . ?
C11 H11A 0.9900 . ?
C11 H11B 0.9900 . ?
C12 H12A 0.9800 . ?
C12 H12B 0.9800 . ?
C12 H12C 0.9800 . ?
C13 H13A 0.9800 . ?
C13 H13B 0.9800 . ?
C13 H13C 0.9800 . ?
C14 H14A 0.9800 . ?
C14 H14B 0.9800 . ?
C14 H14C 0.9800 . ?
C15 C16 1.396(9) . ?
C15 C18 1.518(9) . ?
C16 C17 1.392(9) . ?
C16 H16A 0.9500 . ?
C17 C19 1.555(10) . ?
C20 C21 1.512(9) . ?
C20 H20A 0.9900 . ?
C20 H20B 0.9900 . ?
C21 C25 1.558(8) . ?
C21 C22 1.587(8) . ?
C22 H22A 0.9900 . ?
C22 H22B 0.9900 . ?
C23 H23A 0.9800 . ?
C23 H23B 0.9800 . ?
C23 H23C 0.9800 . ?
C24 H24A 0.9800 . ?
C24 H24B 0.9800 . ?
C24 H24C 0.9800 . ?
C25 C26 1.538(8) . ?
C25 H25A 0.9900 . ?
C25 H25B 0.9900 . ?
C26 H26A 0.9800 . ?
C26 H26B 0.9800 . ?
C26 H26C 0.9800 . ?
C27 H27A 0.9800 . ?
C27 H27B 0.9800 . ?
C27 H27C 0.9800 . ?
C28 H28A 0.9800 . ?
C28 H28B 0.9800 . ?
C28 H28C 0.9800 . ?
C29 C30 1.405(8) . ?
C29 C32 1.500(8) . ?
C30 C31 1.412(8) . ?
C30 H30 0.9500 . ?
C31 C33 1.541(9) . ?
C34 C35 1.560(7) . ?
C34 H34A 0.9900 . ?
C34 H34B 0.9900 . ?
C35 C39 1.535(8) . ?
C35 C36 1.547(8) . ?
C36 H36A 0.9900 . ?
C36 H36B 0.9900 . ?
C37 H37A 0.9800 . ?
C37 H37B 0.9800 . ?
C37 H37C 0.9800 . ?
C38 H38A 0.9800 . ?
C38 H38B 0.9800 . ?
C38 H38C 0.9800 . ?
C39 C40 1.523(9) . ?
C39 H39A 0.9900 . ?
C39 H39B 0.9900 . ?
C40 H40A 0.9800 . ?
C40 H40B 0.9800 . ?
C40 H40C 0.9800 . ?
C41 H41A 0.9800 . ?
C41 H41B 0.9800 . ?
C41 H41C 0.9800 . ?
C42 H42A 0.9800 . ?
C42 H42B 0.9800 . ?
C42 H42C 0.9800 . ?

loop_
_geom_torsion_atom_site_label_1
_geom_torsion_atom_site_label_2
_geom_torsion_atom_site_label_3
_geom_torsion_atom_site_label_4
_geom_torsion
_geom_torsion_site_symmetry_1
_geom_torsion_site_symmetry_2
_geom_torsion_site_symmetry_3
_geom_torsion_site_symmetry_4
_geom_torsion_publ_flag
O3 Sr1 Sr3 O6 -45.69(17) . . . . ?
O9 Sr1 Sr3 O6 56.18(16) . . . . ?
O2 Sr1 Sr3 O6 -173.6(2) . . . . ?
O1 Sr1 Sr3 O6 -17.70(19) . . . . ?
O7 Sr1 Sr3 O6 178.94(17) . . . . ?
N6 Sr1 Sr3 O6 91.89(16) . . . . ?
N1 Sr1 Sr3 O6 -98.76(15) . . . . ?
C7 Sr1 Sr3 O6 -60.70(16) . . . . ?
O3 Sr1 Sr3 O8 105.13(17) . . . . ?
O9 Sr1 Sr3 O8 -153.00(16) . . . . ?
O2 Sr1 Sr3 O8 -22.8(2) . . . . ?
O1 Sr1 Sr3 O8 133.12(19) . . . . ?
O7 Sr1 Sr3 O8 -30.24(17) . . . . ?
N6 Sr1 Sr3 O8 -117.29(15) . . . . ?
N1 Sr1 Sr3 O8 52.06(15) . . . . ?
C7 Sr1 Sr3 O8 90.12(16) . . . . ?
O3 Sr1 Sr3 O9 -101.87(17) . . . . ?
O2 Sr1 Sr3 O9 130.2(2) . . . . ?
O1 Sr1 Sr3 O9 -73.87(19) . . . . ?
O7 Sr1 Sr3 O9 122.77(17) . . . . ?
N6 Sr1 Sr3 O9 35.71(16) . . . . ?
N1 Sr1 Sr3 O9 -154.93(15) . . . . ?
C7 Sr1 Sr3 O9 -116.88(16) . . . . ?
O9 Sr1 Sr3 O3 101.87(17) . . . . ?
O2 Sr1 Sr3 O3 -127.9(3) . . . . ?
O1 Sr1 Sr3 O3 28.0(2) . . . . ?
O7 Sr1 Sr3 O3 -135.37(18) . . . . ?
N6 Sr1 Sr3 O3 137.58(17) . . . . ?
N1 Sr1 Sr3 O3 -53.07(16) . . . . ?
C7 Sr1 Sr3 O3 -15.01(17) . . . . ?
O3 Sr1 Sr3 O7 135.37(18) . . . . ?
O9 Sr1 Sr3 O7 -122.77(17) . . . . ?
O2 Sr1 Sr3 O7 7.4(2) . . . . ?
O1 Sr1 Sr3 O7 163.4(2) . . . . ?
N6 Sr1 Sr3 O7 -87.05(16) . . . . ?
N1 Sr1 Sr3 O7 82.30(16) . . . . ?
C7 Sr1 Sr3 O7 120.36(17) . . . . ?
O3 Sr1 Sr3 N5 -152.81(16) . . . . ?
O9 Sr1 Sr3 N5 -50.94(15) . . . . ?
O2 Sr1 Sr3 N5 79.3(2) . . . . ?
O1 Sr1 Sr3 N5 -124.82(18) . . . . ?
O7 Sr1 Sr3 N5 71.82(16) . . . . ?
N6 Sr1 Sr3 N5 -15.23(15) . . . . ?
N1 Sr1 Sr3 N5 154.12(14) . . . . ?
C7 Sr1 Sr3 N5 -167.82(15) . . . . ?
O3 Sr1 Sr3 N4 -10.2(9) . . . . ?
O9 Sr1 Sr3 N4 91.7(9) . . . . ?
O2 Sr1 Sr3 N4 -138.1(9) . . . . ?
O1 Sr1 Sr3 N4 17.8(9) . . . . ?
O7 Sr1 Sr3 N4 -145.6(9) . . . . ?
N6 Sr1 Sr3 N4 127.4(9) . . . . ?
N1 Sr1 Sr3 N4 -63.3(9) . . . . ?
C7 Sr1 Sr3 N4 -25.2(9) . . . . ?
O3 Sr1 N1 C6 -7.6(3) . . . . ?
O9 Sr1 N1 C6 6.6(4) . . . . ?
O2 Sr1 N1 C6 179.7(4) . . . . ?
O1 Sr1 N1 C6 -110.8(3) . . . . ?
O7 Sr1 N1 C6 76.5(3) . . . . ?
N6 Sr1 N1 C6 174.2(4) . . . . ?
C7 Sr1 N1 C6 -17.7(3) . . . . ?
Sr3 Sr1 N1 C6 29.3(3) . . . . ?
O3 Sr1 N1 C10 119.2(4) . . . . ?
O9 Sr1 N1 C10 133.3(4) . . . . ?
O2 Sr1 N1 C10 -53.5(4) . . . . ?
O1 Sr1 N1 C10 16.0(4) . . . . ?
O7 Sr1 N1 C10 -156.7(4) . . . . ?
N6 Sr1 N1 C10 -59.0(7) . . . . ?
C7 Sr1 N1 C10 109.1(4) . . . . ?
Sr3 Sr1 N1 C10 156.1(4) . . . . ?
O3 Sr1 N1 C9 -122.4(4) . . . . ?
O9 Sr1 N1 C9 -108.2(4) . . . . ?
O2 Sr1 N1 C9 64.9(4) . . . . ?
O1 Sr1 N1 C9 134.5(4) . . . . ?
O7 Sr1 N1 C9 -38.3(4) . . . . ?
N6 Sr1 N1 C9 59.5(6) . . . . ?
C7 Sr1 N1 C9 -132.4(4) . . . . ?
Sr3 Sr1 N1 C9 -85.5(4) . . . . ?
O6 Sr2 N2 C14 177.4(3) . . . . ?
O4 Sr2 N2 C14 57.6(3) . . . . ?
O5 Sr2 N2 C14 -8.6(3) . . . . ?
O3 Sr2 N2 C14 -121.9(4) . . . . ?
O9 Sr2 N2 C14 -88.8(4) . . . . ?
N3 Sr2 N2 C14 106.7(4) . . . . ?
O6 Sr2 N2 C8 -65.7(4) . . . . ?
O4 Sr2 N2 C8 174.6(4) . . . . ?
O5 Sr2 N2 C8 108.3(3) . . . . ?
O3 Sr2 N2 C8 -5.0(3) . . . . ?
O9 Sr2 N2 C8 28.2(4) . . . . ?
N3 Sr2 N2 C8 -136.3(3) . . . . ?
O6 Sr2 N2 C13 59.9(4) . . . . ?
O4 Sr2 N2 C13 -59.8(4) . . . . ?
O5 Sr2 N2 C13 -126.1(4) . . . . ?
O3 Sr2 N2 C13 120.6(4) . . . . ?
O9 Sr2 N2 C13 153.8(3) . . . . ?
N3 Sr2 N2 C13 -10.7(4) . . . . ?
O6 Sr2 N3 C20 15.3(4) . . . . ?
O4 Sr2 N3 C20 171.5(4) . . . . ?
O5 Sr2 N3 C20 -136.1(4) . . . . ?
O3 Sr2 N3 C20 30.3(5) . . . . ?
O9 Sr2 N3 C20 -46.4(4) . . . . ?
N2 Sr2 N3 C20 118.5(4) . . . . ?
O6 Sr2 N3 C23 128.2(4) . . . . ?
O4 Sr2 N3 C23 -75.6(4) . . . . ?
O5 Sr2 N3 C23 -23.2(4) . . . . ?
O3 Sr2 N3 C23 143.2(4) . . . . ?
O9 Sr2 N3 C23 66.5(4) . . . . ?
N2 Sr2 N3 C23 -128.6(4) . . . . ?
O6 Sr2 N3 C24 -113.2(5) . . . . ?
O4 Sr2 N3 C24 43.0(5) . . . . ?
O5 Sr2 N3 C24 95.4(5) . . . . ?
O3 Sr2 N3 C24 -98.2(5) . . . . ?
O9 Sr2 N3 C24 -174.8(5) . . . . ?
N2 Sr2 N3 C24 -10.0(6) . . . . ?
O6 Sr3 N4 C27 94.3(4) . . . . ?
O8 Sr3 N4 C27 -60.3(4) . . . . ?
O9 Sr3 N4 C27 140.1(4) . . . . ?
O3 Sr3 N4 C27 48.0(4) . . . . ?
O7 Sr3 N4 C27 -83.4(4) . . . . ?
N5 Sr3 N4 C27 -160.4(4) . . . . ?
Sr1 Sr3 N4 C27 56.9(10) . . . . ?
O6 Sr3 N4 C28 -147.3(5) . . . . ?
O8 Sr3 N4 C28 58.1(5) . . . . ?
O9 Sr3 N4 C28 -101.5(5) . . . . ?
O3 Sr3 N4 C28 166.4(4) . . . . ?
O7 Sr3 N4 C28 35.0(6) . . . . ?
N5 Sr3 N4 C28 -42.0(5) . . . . ?
Sr1 Sr3 N4 C28 175.3(7) . . . . ?
O6 Sr3 N4 C22 -24.1(4) . . . . ?
O8 Sr3 N4 C22 -178.7(4) . . . . ?
O9 Sr3 N4 C22 21.6(5) . . . . ?
O3 Sr3 N4 C22 -70.5(4) . . . . ?
O7 Sr3 N4 C22 158.1(3) . . . . ?
N5 Sr3 N4 C22 81.2(4) . . . . ?
Sr1 Sr3 N4 C22 -61.6(11) . . . . ?
O6 Sr3 N5 C38 29.4(4) . . . . ?
O8 Sr3 N5 C38 -112.3(4) . . . . ?
O9 Sr3 N5 C38 105.6(4) . . . . ?
O3 Sr3 N5 C38 116.1(4) . . . . ?
O7 Sr3 N5 C38 -176.3(4) . . . . ?
N4 Sr3 N5 C38 -34.9(4) . . . . ?
Sr1 Sr3 N5 C38 140.3(4) . . . . ?
O6 Sr3 N5 C37 149.0(3) . . . . ?
O8 Sr3 N5 C37 7.3(4) . . . . ?
O9 Sr3 N5 C37 -134.8(4) . . . . ?
O3 Sr3 N5 C37 -124.3(3) . . . . ?
O7 Sr3 N5 C37 -56.6(3) . . . . ?
N4 Sr3 N5 C37 84.8(4) . . . . ?
Sr1 Sr3 N5 C37 -100.0(3) . . . . ?
O6 Sr3 N5 C34 -96.5(3) . . . . ?
O8 Sr3 N5 C34 121.8(3) . . . . ?
O9 Sr3 N5 C34 -20.4(3) . . . . ?
O3 Sr3 N5 C34 -9.9(4) . . . . ?
O7 Sr3 N5 C34 57.8(3) . . . . ?
N4 Sr3 N5 C34 -160.8(3) . . . . ?
Sr1 Sr3 N5 C34 14.4(3) . . . . ?
O3 Sr1 N6 C42 -114.1(4) . . . . ?
O9 Sr1 N6 C42 -126.4(4) . . . . ?
O2 Sr1 N6 C42 58.2(4) . . . . ?
O1 Sr1 N6 C42 -9.8(4) . . . . ?
O7 Sr1 N6 C42 159.7(4) . . . . ?
N1 Sr1 N6 C42 63.7(6) . . . . ?
C7 Sr1 N6 C42 -98.6(4) . . . . ?
Sr3 Sr1 N6 C42 -152.4(4) . . . . ?
O3 Sr1 N6 C41 129.2(4) . . . . ?
O9 Sr1 N6 C41 116.9(4) . . . . ?
O2 Sr1 N6 C41 -58.5(4) . . . . ?
O1 Sr1 N6 C41 -126.5(4) . . . . ?
O7 Sr1 N6 C41 43.0(4) . . . . ?
N1 Sr1 N6 C41 -53.0(7) . . . . ?
C7 Sr1 N6 C41 144.7(4) . . . . ?
Sr3 Sr1 N6 C41 90.9(4) . . . . ?
O3 Sr1 N6 C36 0.7(4) . . . . ?
O9 Sr1 N6 C36 -11.6(3) . . . . ?
O2 Sr1 N6 C36 173.1(4) . . . . ?
O1 Sr1 N6 C36 105.0(3) . . . . ?
O7 Sr1 N6 C36 -85.5(3) . . . . ?
N1 Sr1 N6 C36 178.5(4) . . . . ?
C7 Sr1 N6 C36 16.3(5) . . . . ?
Sr3 Sr1 N6 C36 -37.6(3) . . . . ?
O3 Sr1 O1 C1 -145.8(6) . . . . ?
O9 Sr1 O1 C1 147.6(5) . . . . ?
O2 Sr1 O1 C1 2.2(6) . . . . ?
O7 Sr1 O1 C1 -48.2(9) . . . . ?
N6 Sr1 O1 C1 81.8(6) . . . . ?
N1 Sr1 O1 C1 -80.5(6) . . . . ?
C7 Sr1 O1 C1 -128.2(6) . . . . ?
Sr3 Sr1 O1 C1 -165.0(5) . . . . ?
O3 Sr1 O2 C3 70.0(7) . . . . ?
O9 Sr1 O2 C3 -107.5(6) . . . . ?
O1 Sr1 O2 C3 -3.4(6) . . . . ?
O7 Sr1 O2 C3 165.9(6) . . . . ?
N6 Sr1 O2 C3 -99.4(6) . . . . ?
N1 Sr1 O2 C3 82.3(6) . . . . ?
C7 Sr1 O2 C3 66.5(7) . . . . ?
Sr3 Sr1 O2 C3 160.2(5) . . . . ?
O9 Sr1 O3 C7 170.8(4) . . . . ?
O2 Sr1 O3 C7 -7.8(5) . . . . ?
O1 Sr1 O3 C7 56.9(4) . . . . ?
O7 Sr1 O3 C7 -109.4(4) . . . . ?
N6 Sr1 O3 C7 158.2(3) . . . . ?
N1 Sr1 O3 C7 -21.0(3) . . . . ?
Sr3 Sr1 O3 C7 -140.9(4) . . . . ?
O9 Sr1 O3 Sr3 -48.35(12) . . . . ?
O2 Sr1 O3 Sr3 133.11(19) . . . . ?
O1 Sr1 O3 Sr3 -162.17(13) . . . . ?
O7 Sr1 O3 Sr3 31.51(13) . . . . ?
N6 Sr1 O3 Sr3 -60.9(2) . . . . ?
N1 Sr1 O3 Sr3 119.86(16) . . . . ?
C7 Sr1 O3 Sr3 140.9(4) . . . . ?
O9 Sr1 O3 Sr2 39.85(12) . . . . ?
O2 Sr1 O3 Sr2 -138.69(19) . . . . ?
O1 Sr1 O3 Sr2 -73.96(15) . . . . ?
O7 Sr1 O3 Sr2 119.72(14) . . . . ?
N6 Sr1 O3 Sr2 27.3(2) . . . . ?
N1 Sr1 O3 Sr2 -151.93(17) . . . . ?
C7 Sr1 O3 Sr2 -130.9(4) . . . . ?
Sr3 Sr1 O3 Sr2 88.21(14) . . . . ?
O6 Sr3 O3 C7 -89.3(4) . . . . ?
O8 Sr3 O3 C7 44.1(4) . . . . ?
O9 Sr3 O3 C7 -177.5(4) . . . . ?
O7 Sr3 O3 C7 103.9(4) . . . . ?
N5 Sr3 O3 C7 171.6(4) . . . . ?
N4 Sr3 O3 C7 -47.4(5) . . . . ?
Sr1 Sr3 O3 C7 134.4(4) . . . . ?
O6 Sr3 O3 Sr1 136.23(15) . . . . ?
O8 Sr3 O3 Sr1 -90.30(14) . . . . ?
O9 Sr3 O3 Sr1 48.08(12) . . . . ?
O7 Sr3 O3 Sr1 -30.56(12) . . . . ?
N5 Sr3 O3 Sr1 37.2(2) . . . . ?
N4 Sr3 O3 Sr1 178.18(15) . . . . ?
O6 Sr3 O3 Sr2 33.24(12) . . . . ?
O8 Sr3 O3 Sr2 166.71(11) . . . . ?
O9 Sr3 O3 Sr2 -54.91(11) . . . . ?
O7 Sr3 O3 Sr2 -133.55(12) . . . . ?
N5 Sr3 O3 Sr2 -65.78(18) . . . . ?
N4 Sr3 O3 Sr2 75.19(19) . . . . ?
Sr1 Sr3 O3 Sr2 -102.99(14) . . . . ?
O6 Sr2 O3 C7 100.9(3) . . . . ?
O4 Sr2 O3 C7 -25.4(4) . . . . ?
O5 Sr2 O3 C7 -106.3(3) . . . . ?
O9 Sr2 O3 C7 -172.1(4) . . . . ?
N2 Sr2 O3 C7 -24.7(3) . . . . ?
N3 Sr2 O3 C7 87.4(4) . . . . ?
O6 Sr2 O3 Sr1 -126.06(16) . . . . ?
O4 Sr2 O3 Sr1 107.6(2) . . . . ?
O5 Sr2 O3 Sr1 26.71(17) . . . . ?
O9 Sr2 O3 Sr1 -39.09(12) . . . . ?
N2 Sr2 O3 Sr1 108.32(16) . . . . ?
N3 Sr2 O3 Sr1 -139.58(17) . . . . ?
O6 Sr2 O3 Sr3 -33.01(12) . . . . ?
O4 Sr2 O3 Sr3 -159.38(16) . . . . ?
O5 Sr2 O3 Sr3 119.76(12) . . . . ?
O9 Sr2 O3 Sr3 53.96(11) . . . . ?
N2 Sr2 O3 Sr3 -158.63(15) . . . . ?
N3 Sr2 O3 Sr3 -46.5(2) . . . . ?
O6 Sr2 O4 C15 151.0(6) . . . . ?
O5 Sr2 O4 C15 -0.5(6) . . . . ?
O3 Sr2 O4 C15 -97.7(7) . . . . ?
O9 Sr2 O4 C15 22.7(8) . . . . ?
N2 Sr2 O4 C15 -98.4(6) . . . . ?
N3 Sr2 O4 C15 126.1(7) . . . . ?
O6 Sr2 O5 C17 -118.3(6) . . . . ?
O4 Sr2 O5 C17 0.3(6) . . . . ?
O3 Sr2 O5 C17 138.6(6) . . . . ?
O9 Sr2 O5 C17 -166.7(6) . . . . ?
N2 Sr2 O5 C17 73.7(6) . . . . ?
N3 Sr2 O5 C17 -51.4(7) . . . . ?
O8 Sr3 O6 C21 44.7(6) . . . . ?
O9 Sr3 O6 C21 -141.6(5) . . . . ?
O3 Sr3 O6 C21 153.9(5) . . . . ?
O7 Sr3 O6 C21 -174.7(4) . . . . ?
N5 Sr3 O6 C21 -76.4(5) . . . . ?
N4 Sr3 O6 C21 8.7(5) . . . . ?
Sr1 Sr3 O6 C21 -176.4(5) . . . . ?
O8 Sr3 O6 Sr2 -145.67(17) . . . . ?
O9 Sr3 O6 Sr2 28.01(14) . . . . ?
O3 Sr3 O6 Sr2 -36.47(13) . . . . ?
O7 Sr3 O6 Sr2 -5.0(4) . . . . ?
N5 Sr3 O6 Sr2 93.27(15) . . . . ?
N4 Sr3 O6 Sr2 178.3(2) . . . . ?
Sr1 Sr3 O6 Sr2 -6.76(15) . . . . ?
O4 Sr2 O6 C21 -10.8(5) . . . . ?
O5 Sr2 O6 C21 94.3(5) . . . . ?
O3 Sr2 O6 C21 -154.1(5) . . . . ?
O9 Sr2 O6 C21 142.6(5) . . . . ?
N2 Sr2 O6 C21 -98.9(5) . . . . ?
N3 Sr2 O6 C21 15.3(4) . . . . ?
O4 Sr2 O6 Sr3 179.21(14) . . . . ?
O5 Sr2 O6 Sr3 -75.7(3) . . . . ?
O3 Sr2 O6 Sr3 35.86(13) . . . . ?
O9 Sr2 O6 Sr3 -27.35(14) . . . . ?
N2 Sr2 O6 Sr3 91.08(16) . . . . ?
N3 Sr2 O6 Sr3 -154.7(2) . . . . ?
O3 Sr1 O7 C29 138.5(6) . . . . ?
O9 Sr1 O7 C29 -155.6(6) . . . . ?
O2 Sr1 O7 C29 -8.3(6) . . . . ?
O1 Sr1 O7 C29 39.1(9) . . . . ?
N6 Sr1 O7 C29 -90.7(6) . . . . ?
N1 Sr1 O7 C29 71.1(6) . . . . ?
C7 Sr1 O7 C29 118.7(6) . . . . ?
Sr3 Sr1 O7 C29 167.9(6) . . . . ?
O3 Sr1 O7 Sr3 -29.35(12) . . . . ?
O9 Sr1 O7 Sr3 36.54(11) . . . . ?
O2 Sr1 O7 Sr3 -176.16(13) . . . . ?
O1 Sr1 O7 Sr3 -128.8(5) . . . . ?
N6 Sr1 O7 Sr3 101.46(13) . . . . ?
N1 Sr1 O7 Sr3 -96.76(13) . . . . ?
C7 Sr1 O7 Sr3 -49.22(13) . . . . ?
O6 Sr3 O7 C29 -171.5(5) . . . . ?
O8 Sr3 O7 C29 -21.0(5) . . . . ?
O9 Sr3 O7 C29 154.5(5) . . . . ?
O3 Sr3 O7 C29 -140.3(5) . . . . ?
N5 Sr3 O7 C29 84.7(5) . . . . ?
N4 Sr3 O7 C29 3.7(6) . . . . ?
Sr1 Sr3 O7 C29 -169.2(6) . . . . ?
O6 Sr3 O7 Sr1 -2.3(4) . . . . ?
O8 Sr3 O7 Sr1 148.23(17) . . . . ?
O9 Sr3 O7 Sr1 -36.29(11) . . . . ?
O3 Sr3 O7 Sr1 28.89(12) . . . . ?
N5 Sr3 O7 Sr1 -106.09(13) . . . . ?
N4 Sr3 O7 Sr1 172.89(19) . . . . ?
O6 Sr3 O8 C31 -175.9(6) . . . . ?
O9 Sr3 O8 C31 14.3(8) . . . . ?
O3 Sr3 O8 C31 89.3(6) . . . . ?
O7 Sr3 O8 C31 21.4(6) . . . . ?
N5 Sr3 O8 C31 -53.3(6) . . . . ?
N4 Sr3 O8 C31 -142.9(7) . . . . ?
Sr1 Sr3 O8 C31 44.4(6) . . . . ?
O3 Sr1 O9 C35 176.5(4) . . . . ?
O2 Sr1 O9 C35 -5.0(5) . . . . ?
O1 Sr1 O9 C35 -95.1(4) . . . . ?
O7 Sr1 O9 C35 88.7(4) . . . . ?
N6 Sr1 O9 C35 -13.8(3) . . . . ?
N1 Sr1 O9 C35 162.1(3) . . . . ?
C7 Sr1 O9 C35 179.8(4) . . . . ?
Sr3 Sr1 O9 C35 128.1(4) . . . . ?
O3 Sr1 O9 Sr3 48.37(11) . . . . ?
O2 Sr1 O9 Sr3 -133.1(2) . . . . ?
O1 Sr1 O9 Sr3 136.78(12) . . . . ?
O7 Sr1 O9 Sr3 -39.42(11) . . . . ?
N6 Sr1 O9 Sr3 -141.86(16) . . . . ?
N1 Sr1 O9 Sr3 34.0(2) . . . . ?
C7 Sr1 O9 Sr3 51.69(13) . . . . ?
O3 Sr1 O9 Sr2 -39.44(12) . . . . ?
O2 Sr1 O9 Sr2 139.06(19) . . . . ?
O1 Sr1 O9 Sr2 48.98(16) . . . . ?
O7 Sr1 O9 Sr2 -127.23(14) . . . . ?
N6 Sr1 O9 Sr2 130.34(17) . . . . ?
N1 Sr1 O9 Sr2 -53.8(2) . . . . ?
C7 Sr1 O9 Sr2 -36.11(13) . . . . ?
Sr3 Sr1 O9 Sr2 -87.80(13) . . . . ?
O6 Sr3 O9 C35 102.6(4) . . . . ?
O8 Sr3 O9 C35 -84.7(4) . . . . ?
O3 Sr3 O9 C35 -177.4(4) . . . . ?
O7 Sr3 O9 C35 -91.5(4) . . . . ?
N5 Sr3 O9 C35 -6.2(3) . . . . ?
N4 Sr3 O9 C35 61.9(4) . . . . ?
Sr1 Sr3 O9 C35 -129.7(4) . . . . ?
O6 Sr3 O9 Sr1 -127.69(13) . . . . ?
O8 Sr3 O9 Sr1 45.0(3) . . . . ?
O3 Sr3 O9 Sr1 -47.70(11) . . . . ?
O7 Sr3 O9 Sr1 38.26(11) . . . . ?
N5 Sr3 O9 Sr1 123.50(15) . . . . ?
N4 Sr3 O9 Sr1 -168.39(16) . . . . ?
O6 Sr3 O9 Sr2 -25.52(13) . . . . ?
O8 Sr3 O9 Sr2 147.18(19) . . . . ?
O3 Sr3 O9 Sr2 54.47(11) . . . . ?
O7 Sr3 O9 Sr2 140.43(13) . . . . ?
N5 Sr3 O9 Sr2 -134.33(15) . . . . ?
N4 Sr3 O9 Sr2 -66.2(2) . . . . ?
Sr1 Sr3 O9 Sr2 102.17(13) . . . . ?
O6 Sr2 O9 C35 -99.0(4) . . . . ?
O4 Sr2 O9 C35 39.1(5) . . . . ?
O5 Sr2 O9 C35 60.8(4) . . . . ?
O3 Sr2 O9 C35 -178.3(4) . . . . ?
N2 Sr2 O9 C35 147.2(4) . . . . ?
N3 Sr2 O9 C35 -47.5(4) . . . . ?
O6 Sr2 O9 Sr1 118.01(15) . . . . ?
O4 Sr2 O9 Sr1 -103.9(2) . . . . ?
O5 Sr2 O9 Sr1 -82.22(14) . . . . ?
O3 Sr2 O9 Sr1 38.68(12) . . . . ?
N2 Sr2 O9 Sr1 4.20(18) . . . . ?
N3 Sr2 O9 Sr1 169.46(14) . . . . ?
O6 Sr2 O9 Sr3 25.32(13) . . . . ?
O4 Sr2 O9 Sr3 163.43(19) . . . . ?
O5 Sr2 O9 Sr3 -174.92(13) . . . . ?
O3 Sr2 O9 Sr3 -54.02(11) . . . . ?
N2 Sr2 O9 Sr3 -88.50(15) . . . . ?
N3 Sr2 O9 Sr3 76.76(16) . . . . ?
Sr1 O1 C1 C2 -1.6(10) . . . . ?
Sr1 O1 C1 C4 177.6(4) . . . . ?
O1 C1 C2 C3 0.4(11) . . . . ?
C4 C1 C2 C3 -178.9(6) . . . . ?
Sr1 O2 C3 C2 3.9(11) . . . . ?
Sr1 O2 C3 C5 -174.3(5) . . . . ?
C1 C2 C3 O2 -1.5(11) . . . . ?
C1 C2 C3 C5 176.8(6) . . . . ?
O1 C1 C4 F2 60.8(8) . . . . ?
C2 C1 C4 F2 -119.9(7) . . . . ?
O1 C1 C4 F3 -177.2(6) . . . . ?
C2 C1 C4 F3 2.1(10) . . . . ?
O1 C1 C4 F1 -57.0(9) . . . . ?
C2 C1 C4 F1 122.3(7) . . . . ?
O2 C3 C5 F5 -40.4(10) . . . . ?
C2 C3 C5 F5 141.1(7) . . . . ?
O2 C3 C5 F4 -168.5(7) . . . . ?
C2 C3 C5 F4 13.1(10) . . . . ?
O2 C3 C5 F6 75.3(9) . . . . ?
C2 C3 C5 F6 -103.2(8) . . . . ?
C10 N1 C6 C7 -95.9(6) . . . . ?
C9 N1 C6 C7 145.6(5) . . . . ?
Sr1 N1 C6 C7 33.5(6) . . . . ?
Sr1 O3 C7 C11 160.9(3) . . . . ?
Sr3 O3 C7 C11 36.0(6) . . . . ?
Sr2 O3 C7 C11 -74.2(5) . . . . ?
Sr1 O3 C7 C8 -75.7(5) . . . . ?
Sr3 O3 C7 C8 159.4(3) . . . . ?
Sr2 O3 C7 C8 49.2(5) . . . . ?
Sr1 O3 C7 C6 45.2(5) . . . . ?
Sr3 O3 C7 C6 -79.7(5) . . . . ?
Sr2 O3 C7 C6 170.0(3) . . . . ?
Sr3 O3 C7 Sr1 -124.8(5) . . . . ?
Sr2 O3 C7 Sr1 124.9(4) . . . . ?
N1 C6 C7 O3 -52.8(6) . . . . ?
N1 C6 C7 C11 -170.6(5) . . . . ?
N1 C6 C7 C8 66.4(6) . . . . ?
N1 C6 C7 Sr1 -25.8(4) . . . . ?
O9 Sr1 C7 O3 -8.4(4) . . . . ?
O2 Sr1 C7 O3 174.8(3) . . . . ?
O1 Sr1 C7 O3 -124.1(4) . . . . ?
O7 Sr1 C7 O3 69.4(4) . . . . ?
N6 Sr1 C7 O3 -34.0(5) . . . . ?
N1 Sr1 C7 O3 153.5(4) . . . . ?
Sr3 Sr1 C7 O3 29.8(3) . . . . ?
O3 Sr1 C7 C11 -32.7(6) . . . . ?
O9 Sr1 C7 C11 -41.1(7) . . . . ?
O2 Sr1 C7 C11 142.0(7) . . . . ?
O1 Sr1 C7 C11 -156.8(7) . . . . ?
O7 Sr1 C7 C11 36.7(7) . . . . ?
N6 Sr1 C7 C11 -66.7(8) . . . . ?
N1 Sr1 C7 C11 120.7(7) . . . . ?
Sr3 Sr1 C7 C11 -2.9(6) . . . . ?
O3 Sr1 C7 C8 112.5(5) . . . . ?
O9 Sr1 C7 C8 104.1(3) . . . . ?
O2 Sr1 C7 C8 -72.8(4) . . . . ?
O1 Sr1 C7 C8 -11.6(3) . . . . ?
O7 Sr1 C7 C8 -178.1(3) . . . . ?
N6 Sr1 C7 C8 78.5(4) . . . . ?
N1 Sr1 C7 C8 -94.1(4) . . . . ?
Sr3 Sr1 C7 C8 142.3(4) . . . . ?
O3 Sr1 C7 C6 -137.2(5) . . . . ?
O9 Sr1 C7 C6 -145.6(3) . . . . ?
O2 Sr1 C7 C6 37.6(4) . . . . ?
O1 Sr1 C7 C6 98.8(3) . . . . ?
O7 Sr1 C7 C6 -67.7(3) . . . . ?
N6 Sr1 C7 C6 -171.1(3) . . . . ?
N1 Sr1 C7 C6 16.3(3) . . . . ?
Sr3 Sr1 C7 C6 -107.3(3) . . . . ?
C14 N2 C8 C7 149.5(5) . . . . ?
C13 N2 C8 C7 -91.2(6) . . . . ?
Sr2 N2 C8 C7 32.2(5) . . . . ?
O3 C7 C8 N2 -55.0(6) . . . . ?
C11 C7 C8 N2 66.3(7) . . . . ?
C6 C7 C8 N2 -174.7(5) . . . . ?
Sr1 C7 C8 N2 -92.9(4) . . . . ?
O3 C7 C11 C12 175.9(5) . . . . ?
C8 C7 C11 C12 55.2(8) . . . . ?
C6 C7 C11 C12 -66.6(7) . . . . ?
Sr1 C7 C11 C12 -162.9(5) . . . . ?
Sr2 O4 C15 C16 1.0(12) . . . . ?
Sr2 O4 C15 C18 -176.0(5) . . . . ?
O4 C15 C16 C17 -1.0(12) . . . . ?
C18 C15 C16 C17 175.9(7) . . . . ?
Sr2 O5 C17 C16 -0.6(12) . . . . ?
Sr2 O5 C17 C19 179.4(5) . . . . ?
C15 C16 C17 O5 0.9(13) . . . . ?
C15 C16 C17 C19 -179.1(7) . . . . ?
O4 C15 C18 F7 -42.4(9) . . . . ?
C16 C15 C18 F7 140.3(7) . . . . ?
O4 C15 C18 F8 77.4(9) . . . . ?
C16 C15 C18 F8 -99.9(8) . . . . ?
O4 C15 C18 F9 -161.1(8) . . . . ?
C16 C15 C18 F9 21.6(11) . . . . ?
O5 C17 C19 F11B -18(4) . . . . ?
C16 C17 C19 F11B 162(3) . . . . ?
O5 C17 C19 F10B 128(2) . . . . ?
C16 C17 C19 F10B -52(2) . . . . ?
O5 C17 C19 F10A 178.4(14) . . . . ?
C16 C17 C19 F10A -1.6(17) . . . . ?
O5 C17 C19 F12A -55.0(12) . . . . ?
C16 C17 C19 F12A 125.0(10) . . . . ?
O5 C17 C19 F11A 56.6(13) . . . . ?
C16 C17 C19 F11A -123.4(11) . . . . ?
O5 C17 C19 F12B -128.6(12) . . . . ?
C16 C17 C19 F12B 51.4(13) . . . . ?
C23 N3 C20 C21 -147.5(5) . . . . ?
C24 N3 C20 C21 91.8(7) . . . . ?
Sr2 N3 C20 C21 -41.3(6) . . . . ?
Sr3 O6 C21 C20 123.7(5) . . . . ?
Sr2 O6 C21 C20 -42.7(7) . . . . ?
Sr3 O6 C21 C25 -111.8(5) . . . . ?
Sr2 O6 C21 C25 81.8(6) . . . . ?
Sr3 O6 C21 C22 8.4(7) . . . . ?
Sr2 O6 C21 C22 -158.0(4) . . . . ?
N3 C20 C21 O6 55.5(7) . . . . ?
N3 C20 C21 C25 -65.7(7) . . . . ?
N3 C20 C21 C22 171.0(5) . . . . ?
C27 N4 C22 C21 -71.0(7) . . . . ?
C28 N4 C22 C21 169.1(5) . . . . ?
Sr3 N4 C22 C21 39.7(6) . . . . ?
O6 C21 C22 N4 -34.5(7) . . . . ?
C20 C21 C22 N4 -150.8(5) . . . . ?
C25 C21 C22 N4 84.1(7) . . . . ?
O6 C21 C25 C26 179.7(5) . . . . ?
C20 C21 C25 C26 -59.1(7) . . . . ?
C22 C21 C25 C26 61.9(8) . . . . ?
Sr1 O7 C29 C30 -145.9(5) . . . . ?
Sr3 O7 C29 C30 17.5(9) . . . . ?
Sr1 O7 C29 C32 39.9(9) . . . . ?
Sr3 O7 C29 C32 -156.7(4) . . . . ?
O7 C29 C30 C31 -0.4(10) . . . . ?
C32 C29 C30 C31 173.8(6) . . . . ?
Sr3 O8 C31 C30 -17.9(11) . . . . ?
Sr3 O8 C31 C33 161.6(5) . . . . ?
C29 C30 C31 O8 -0.8(11) . . . . ?
C29 C30 C31 C33 179.7(6) . . . . ?
O7 C29 C32 F13 -41.8(9) . . . . ?
C30 C29 C32 F13 143.4(6) . . . . ?
O7 C29 C32 F15 -164.3(6) . . . . ?
C30 C29 C32 F15 20.9(9) . . . . ?
O7 C29 C32 F14 76.5(7) . . . . ?
C30 C29 C32 F14 -98.3(7) . . . . ?
O8 C31 C33 F17 87.1(8) . . . . ?
C30 C31 C33 F17 -93.3(7) . . . . ?
O8 C31 C33 F16 -150.5(6) . . . . ?
C30 C31 C33 F16 29.1(9) . . . . ?
O8 C31 C33 F18 -30.6(9) . . . . ?
C30 C31 C33 F18 149.0(6) . . . . ?
C38 N5 C34 C35 -84.1(6) . . . . ?
C37 N5 C34 C35 158.6(5) . . . . ?
Sr3 N5 C34 C35 46.4(5) . . . . ?
Sr1 O9 C35 C39 151.5(3) . . . . ?
Sr3 O9 C35 C39 -93.1(4) . . . . ?
Sr2 O9 C35 C39 15.3(6) . . . . ?
Sr1 O9 C35 C36 35.8(5) . . . . ?
Sr3 O9 C35 C36 151.2(3) . . . . ?
Sr2 O9 C35 C36 -100.4(4) . . . . ?
Sr1 O9 C35 C34 -84.3(4) . . . . ?
Sr3 O9 C35 C34 31.1(5) . . . . ?
Sr2 O9 C35 C34 139.5(3) . . . . ?
N5 C34 C35 O9 -55.0(6) . . . . ?
N5 C34 C35 C39 66.6(7) . . . . ?
N5 C34 C35 C36 -175.9(5) . . . . ?
C42 N6 C36 C35 146.1(5) . . . . ?
C41 N6 C36 C35 -96.0(6) . . . . ?
Sr1 N6 C36 C35 34.9(5) . . . . ?
O9 C35 C36 N6 -47.8(6) . . . . ?
C39 C35 C36 N6 -165.1(5) . . . . ?
C34 C35 C36 N6 73.0(6) . . . . ?
O9 C35 C39 C40 179.2(5) . . . . ?
C36 C35 C39 C40 -62.5(7) . . . . ?
C34 C35 C39 C40 56.8(7) . . . . ?
